data_7203305
loop_
_publ_author_name
'Xia, Wujiong'
'Yang, Chao'
'Scheffer, John R.'
'Patrick, Brian O.'

_publ_section_title
;
 Engineering acyclic alkyl aryl ketones for enantioselective
 Norrish/Yang type II photochemistry in the crystalline state
;
_journal_issue 5
_journal_name_full CrystEngComm
_journal_page_first 388
_journal_paper_doi 10.1039/b601903j
_journal_volume 8
_journal_year 2006
_chemical_formula_sum 'C21 H27 N O3'
_chemical_formula_weight 341.44
_chemical_name_systematic
;
?
;
_space_group_IT_number 19
_symmetry_cell_setting orthorhombic
_symmetry_space_group_name_Hall 'P 2ac 2ab'
_symmetry_space_group_name_H-M 'P 21 21 21'
_atom_sites_solution_hydrogens geom
_atom_sites_solution_primary direct
_atom_sites_solution_secondary difmap
_audit_creation_method SHELXL-97
_cell_angle_alpha 90.00
_cell_angle_beta 90.00
_cell_angle_gamma 90.00
_cell_formula_units_Z 4
_cell_length_a 6.121(2)
_cell_length_b 7.073(3)
_cell_length_c 45.30(2)
_cell_measurement_reflns_used 1741
_cell_measurement_temperature 173(2)
_cell_measurement_theta_max 21.03
_cell_measurement_theta_min 2.74
_cell_volume 1961.2(14)
_computing_structure_refinement 'SHELXL-97 (Sheldrick, 1997)'
_diffrn_ambient_temperature 173(2)
_diffrn_measured_fraction_theta_full 0.973
_diffrn_measured_fraction_theta_max 0.973
_diffrn_radiation_monochromator graphite
_diffrn_radiation_source 'fine-focus sealed tube'
_diffrn_radiation_type MoK\a
_diffrn_radiation_wavelength 0.71073
_diffrn_reflns_av_R_equivalents 0.0300
_diffrn_reflns_av_sigmaI/netI 0.0661
_diffrn_reflns_limit_h_max 6
_diffrn_reflns_limit_h_min 0
_diffrn_reflns_limit_k_max 7
_diffrn_reflns_limit_k_min 0
_diffrn_reflns_limit_l_max 48
_diffrn_reflns_limit_l_min -47
_diffrn_reflns_number 2412
_diffrn_reflns_theta_full 22.54
_diffrn_reflns_theta_max 22.54
_diffrn_reflns_theta_min 2.70
_exptl_absorpt_coefficient_mu 0.077
_exptl_crystal_colour colourless
_exptl_crystal_density_diffrn 1.156
_exptl_crystal_density_method 'not measured'
_exptl_crystal_description plate
_exptl_crystal_F_000 736
_refine_diff_density_max 0.858
_refine_diff_density_min -0.678
_refine_diff_density_rms 0.265
_refine_ls_abs_structure_details 'Flack H D (1983), Acta Cryst. A39, 876-881'
_refine_ls_abs_structure_Flack -5(7)
_refine_ls_extinction_coef 0.044(15)
_refine_ls_extinction_expression Fc^*^=kFc[1+0.001xFc^2^\l^3^/sin(2\q)]^-1/4^
_refine_ls_extinction_method SHELXL
_refine_ls_goodness_of_fit_ref 1.426
_refine_ls_hydrogen_treatment mixed
_refine_ls_matrix_type full
_refine_ls_number_parameters 231
_refine_ls_number_reflns 2412
_refine_ls_number_restraints 0
_refine_ls_restrained_S_all 1.426
_refine_ls_R_factor_all 0.1562
_refine_ls_R_factor_gt 0.1381
_refine_ls_shift/su_max 0.309
_refine_ls_shift/su_mean 0.039
_refine_ls_structure_factor_coef Fsqd
_refine_ls_weighting_details 'calc w=1/[\s^2^(Fo^2^)+(0.2000P)^2^+0.0000P] where P=(Fo^2^+2Fc^2^)/3'
_refine_ls_weighting_scheme calc
_refine_ls_wR_factor_gt 0.3567
_refine_ls_wR_factor_ref 0.3664
_reflns_number_gt 1865
_reflns_number_total 2412
_reflns_threshold_expression >2sigma(I)
_cod_data_source_file b601903j.txt
_cod_data_source_block hklf4
_cod_original_sg_symbol_H-M 'P 212121'
_cod_database_code 7203305

loop_
_symmetry_equiv_pos_as_xyz
'x, y, z'
'-x+1/2, -y, z+1/2'
'x+1/2, -y+1/2, -z'
'-x, y+1/2, -z+1/2'

loop_
_atom_site_label
_atom_site_type_symbol
_atom_site_fract_x
_atom_site_fract_y
_atom_site_fract_z
_atom_site_U_iso_or_equiv
_atom_site_adp_type
_atom_site_occupancy
_atom_site_symmetry_multiplicity
_atom_site_calc_flag
_atom_site_refinement_flags
_atom_site_disorder_assembly
_atom_site_disorder_group
C1 C 0.7242(16) 0.9993(14) 0.3567(2) 0.036(2) Uani 1 1 d . . .
C2 C 0.9350(18) 0.9319(15) 0.3626(2) 0.047(3) Uani 1 1 d . . .
H2 H 1.0321 0.9052 0.3468 0.056 Uiso 1 1 calc R . .
C3 C 1.0038(16) 0.9035(15) 0.3924(2) 0.039(2) Uani 1 1 d . . .
H3 H 1.1491 0.8623 0.3960 0.047 Uiso 1 1 calc R . .
C4 C 0.8707(14) 0.9329(12) 0.41551(18) 0.026(2) Uani 1 1 d . . .
C5 C 0.6467(15) 0.9991(12) 0.4091(2) 0.033(2) Uani 1 1 d . . .
H5 H 0.5423 1.0161 0.4244 0.039 Uiso 1 1 calc R . .
C6 C 0.5962(15) 1.0348(14) 0.3804(2) 0.035(2) Uani 1 1 d . . .
H6 H 0.4575 1.0901 0.3767 0.042 Uiso 1 1 calc R . .
C7 C 0.9419(15) 0.8983(13) 0.4460(2) 0.036(3) Uani 1 1 d . . .
C8 C 0.645(2) 1.0323(18) 0.3268(2) 0.060(3) Uani 1 1 d . . .
C9 C 0.7684(18) 0.9673(18) 0.2987(3) 0.056(3) Uani 1 1 d . . .
H9 H 0.9066 0.8994 0.3038 0.067 Uiso 1 1 calc R . .
C10 C 0.816(3) 1.158(4) 0.2801(3) 0.131(9) Uani 1 1 d . . .
H10A H 0.8790 1.1241 0.2607 0.157 Uiso 1 1 calc R . .
H10B H 0.6772 1.2259 0.2767 0.157 Uiso 1 1 calc R . .
C11 C 0.974(5) 1.287(5) 0.2965(5) 0.226(18) Uani 1 1 d . . .
H11A H 0.9438 1.2807 0.3177 0.340 Uiso 1 1 calc R . .
H11B H 0.9549 1.4170 0.2896 0.340 Uiso 1 1 calc R . .
H11C H 1.1241 1.2457 0.2927 0.340 Uiso 1 1 calc R . .
C12 C 0.603(3) 0.833(3) 0.2799(3) 0.100(6) Uani 1 1 d . . .
H12A H 0.4735 0.9073 0.2736 0.120 Uiso 1 1 calc R . .
H12B H 0.6774 0.7859 0.2619 0.120 Uiso 1 1 calc R . .
C13 C 0.536(5) 0.681(3) 0.2972(4) 0.149(10) Uani 1 1 d . . .
H13A H 0.6365 0.6663 0.3139 0.223 Uiso 1 1 calc R . .
H13B H 0.5366 0.5652 0.2854 0.223 Uiso 1 1 calc R . .
H13C H 0.3880 0.7044 0.3047 0.223 Uiso 1 1 calc R . .
C14 C 0.3176(12) 1.4707(14) 0.4317(2) 0.031(2) Uani 1 1 d . . .
C15 C 0.1283(16) 1.4036(14) 0.4184(2) 0.041(3) Uani 1 1 d . . .
H15 H 0.0120 1.3589 0.4304 0.049 Uiso 1 1 calc R . .
C16 C 0.1055(16) 1.4005(15) 0.3882(2) 0.043(3) Uani 1 1 d . . .
H16 H -0.0289 1.3603 0.3798 0.052 Uiso 1 1 calc R . .
C17 C 0.2730(18) 1.4543(15) 0.3700(2) 0.047(3) Uani 1 1 d . . .
H17 H 0.2604 1.4435 0.3492 0.057 Uiso 1 1 calc R . .
C18 C 0.4646(18) 1.5262(13) 0.3831(2) 0.042(3) Uani 1 1 d . . .
H18 H 0.5776 1.5749 0.3709 0.051 Uiso 1 1 calc R . .
C19 C 0.4904(14) 1.5269(13) 0.4129(2) 0.032(2) Uani 1 1 d . . .
H19 H 0.6258 1.5655 0.4212 0.039 Uiso 1 1 calc R . .
C20 C 0.3467(14) 1.4738(13) 0.4651(2) 0.034(2) Uani 1 1 d . . .
H20 H 0.2032 1.4383 0.4741 0.041 Uiso 1 1 calc R . .
C21 C 0.5226(16) 1.3264(15) 0.4765(2) 0.045(3) Uani 1 1 d . . .
H21A H 0.5277 1.3294 0.4981 0.067 Uiso 1 1 calc R . .
H21B H 0.6665 1.3595 0.4686 0.067 Uiso 1 1 calc R . .
H21C H 0.4823 1.1991 0.4699 0.067 Uiso 1 1 calc R . .
N1 N 0.4012(12) 1.6672(11) 0.47554(18) 0.035(2) Uani 1 1 d . . .
H1A H 0.3124 1.7525 0.4665 0.052 Uiso 1 1 calc R . .
H1B H 0.5429 1.6937 0.4711 0.052 Uiso 1 1 calc R . .
H1C H 0.3816 1.6738 0.4954 0.052 Uiso 1 1 calc R . .
O1 O 1.1399(10) 0.9360(9) 0.45179(15) 0.0410(19) Uani 1 1 d . . .
O2 O 0.8155(9) 0.8287(11) 0.46488(16) 0.044(2) Uani 1 1 d . . .
O3 O 0.467(2) 1.1183(18) 0.32322(19) 0.108(4) Uani 1 1 d . . .

loop_
_atom_site_aniso_label
_atom_site_aniso_U_11
_atom_site_aniso_U_22
_atom_site_aniso_U_33
_atom_site_aniso_U_23
_atom_site_aniso_U_13
_atom_site_aniso_U_12
C1 0.051(6) 0.015(5) 0.040(6) 0.009(4) 0.001(5) -0.001(4)
C2 0.065(7) 0.030(6) 0.045(6) 0.009(5) 0.021(5) 0.016(6)
C3 0.034(5) 0.039(6) 0.045(6) 0.004(5) 0.002(5) 0.003(5)
C4 0.033(5) 0.013(4) 0.031(5) -0.007(4) 0.003(4) -0.005(4)
C5 0.042(5) 0.012(4) 0.044(6) -0.006(4) 0.001(4) -0.012(4)
C6 0.035(5) 0.024(5) 0.044(6) 0.004(4) -0.008(4) 0.000(4)
C7 0.032(5) 0.014(5) 0.063(7) 0.001(5) 0.017(5) 0.010(4)
C8 0.082(9) 0.048(8) 0.049(7) 0.007(6) -0.002(7) -0.017(8)
C9 0.047(6) 0.051(8) 0.069(8) -0.005(7) 0.007(6) -0.016(6)
C10 0.127(14) 0.22(3) 0.048(9) 0.030(12) -0.013(9) -0.052(16)
C11 0.21(3) 0.32(4) 0.15(2) 0.00(2) -0.022(19) -0.22(3)
C12 0.115(13) 0.123(16) 0.062(10) 0.000(10) -0.003(9) 0.009(12)
C13 0.26(3) 0.122(17) 0.066(11) 0.004(12) -0.007(15) 0.02(2)
C14 0.012(4) 0.030(6) 0.051(6) 0.005(5) 0.009(4) 0.001(4)
C15 0.036(5) 0.022(5) 0.065(7) -0.001(5) 0.002(5) -0.008(5)
C16 0.033(5) 0.036(6) 0.061(7) -0.005(5) -0.012(5) -0.003(5)
C17 0.065(7) 0.028(6) 0.050(6) -0.005(5) -0.006(5) -0.019(6)
C18 0.067(7) 0.012(5) 0.048(6) -0.002(5) 0.012(5) 0.004(5)
C19 0.023(4) 0.019(5) 0.056(6) -0.005(5) -0.006(4) -0.002(4)
C20 0.020(4) 0.021(5) 0.062(6) 0.005(5) 0.013(4) 0.006(4)
C21 0.033(5) 0.035(6) 0.067(7) 0.004(6) -0.016(5) 0.008(5)
N1 0.022(4) 0.035(5) 0.047(5) -0.002(4) -0.003(3) 0.011(4)
O1 0.027(4) 0.033(4) 0.063(4) 0.014(4) 0.002(3) -0.001(3)
O2 0.019(3) 0.047(5) 0.065(5) 0.010(4) 0.000(3) -0.013(3)
O3 0.150(10) 0.124(10) 0.048(5) 0.010(6) -0.019(6) 0.072(9)

loop_
_atom_type_symbol
_atom_type_description
_atom_type_scat_dispersion_real
_atom_type_scat_dispersion_imag
_atom_type_scat_source
C C 0.0033 0.0016 'International Tables Vol C Tables 4.2.6.8 and 6.1.1.4'
H H 0.0000 0.0000 'International Tables Vol C Tables 4.2.6.8 and 6.1.1.4'
N N 0.0061 0.0033 'International Tables Vol C Tables 4.2.6.8 and 6.1.1.4'
O O 0.0106 0.0060 'International Tables Vol C Tables 4.2.6.8 and 6.1.1.4'

loop_
_geom_angle_atom_site_label_1
_geom_angle_atom_site_label_2
_geom_angle_atom_site_label_3
_geom_angle
_geom_angle_site_symmetry_1
_geom_angle_site_symmetry_3
_geom_angle_publ_flag
C6 C1 C2 116.4(9) . . ?
C6 C1 C8 121.0(10) . . ?
C2 C1 C8 122.5(10) . . ?
C1 C2 C3 119.9(9) . . ?
C1 C2 H2 120.0 . . ?
C3 C2 H2 120.0 . . ?
C4 C3 C2 122.4(10) . . ?
C4 C3 H3 118.8 . . ?
C2 C3 H3 118.8 . . ?
C3 C4 C7 121.8(8) . . ?
C3 C4 C5 117.3(8) . . ?
C7 C4 C5 120.9(7) . . ?
C6 C5 C4 117.3(8) . . ?
C6 C5 H5 121.4 . . ?
C4 C5 H5 121.4 . . ?
C1 C6 C5 126.4(9) . . ?
C1 C6 H6 116.8 . . ?
C5 C6 H6 116.8 . . ?
O2 C7 O1 122.2(10) . . ?
O2 C7 C4 121.5(9) . . ?
O1 C7 C4 116.2(8) . . ?
O3 C8 C1 119.0(11) . . ?
O3 C8 C9 117.6(11) . . ?
C1 C8 C9 123.5(12) . . ?
C8 C9 C10 105.6(12) . . ?
C8 C9 C12 107.3(10) . . ?
C10 C9 C12 109.0(11) . . ?
C8 C9 H9 111.6 . . ?
C10 C9 H9 111.6 . . ?
C12 C9 H9 111.5 . . ?
C11 C10 C9 111.2(15) . . ?
C11 C10 H10A 109.5 . . ?
C9 C10 H10A 109.4 . . ?
C11 C10 H10B 109.3 . . ?
C9 C10 H10B 109.4 . . ?
H10A C10 H10B 108.0 . . ?
C10 C11 H11A 109.5 . . ?
C10 C11 H11B 109.6 . . ?
H11A C11 H11B 109.5 . . ?
C10 C11 H11C 109.4 . . ?
H11A C11 H11C 109.5 . . ?
H11B C11 H11C 109.5 . . ?
C13 C12 C9 109.6(15) . . ?
C13 C12 H12A 109.6 . . ?
C9 C12 H12A 109.7 . . ?
C13 C12 H12B 109.9 . . ?
C9 C12 H12B 109.8 . . ?
H12A C12 H12B 108.2 . . ?
C12 C13 H13A 109.4 . . ?
C12 C13 H13B 109.4 . . ?
H13A C13 H13B 109.5 . . ?
C12 C13 H13C 109.6 . . ?
H13A C13 H13C 109.5 . . ?
H13B C13 H13C 109.5 . . ?
C15 C14 C19 117.2(9) . . ?
C15 C14 C20 122.2(8) . . ?
C19 C14 C20 120.5(8) . . ?
C16 C15 C14 121.4(9) . . ?
C16 C15 H15 119.3 . . ?
C14 C15 H15 119.3 . . ?
C17 C16 C15 121.2(9) . . ?
C17 C16 H16 119.4 . . ?
C15 C16 H16 119.4 . . ?
C16 C17 C18 118.1(10) . . ?
C16 C17 H17 120.9 . . ?
C18 C17 H17 121.0 . . ?
C19 C18 C17 121.0(10) . . ?
C19 C18 H18 119.5 . . ?
C17 C18 H18 119.5 . . ?
C18 C19 C14 120.7(9) . . ?
C18 C19 H19 119.6 . . ?
C14 C19 H19 119.6 . . ?
N1 C20 C14 110.8(8) . . ?
N1 C20 C21 110.4(8) . . ?
C14 C20 C21 113.2(8) . . ?
N1 C20 H20 107.4 . . ?
C14 C20 H20 107.3 . . ?
C21 C20 H20 107.4 . . ?
C20 C21 H21A 109.5 . . ?
C20 C21 H21B 109.5 . . ?
H21A C21 H21B 109.5 . . ?
C20 C21 H21C 109.5 . . ?
H21A C21 H21C 109.5 . . ?
H21B C21 H21C 109.5 . . ?
C20 N1 H1A 109.5 . . ?
C20 N1 H1B 109.5 . . ?
H1A N1 H1B 109.5 . . ?
C20 N1 H1C 109.5 . . ?
H1A N1 H1C 109.5 . . ?
H1B N1 H1C 109.5 . . ?

loop_
_geom_bond_atom_site_label_1
_geom_bond_atom_site_label_2
_geom_bond_distance
_geom_bond_site_symmetry_2
_geom_bond_publ_flag
C1 C6 1.353(13) . ?
C1 C2 1.401(15) . ?
C1 C8 1.460(15) . ?
C2 C3 1.428(15) . ?
C2 H2 0.9500 . ?
C3 C4 1.343(13) . ?
C3 H3 0.9500 . ?
C4 C7 1.471(14) . ?
C4 C5 1.478(13) . ?
C5 C6 1.358(13) . ?
C5 H5 0.9500 . ?
C6 H6 0.9500 . ?
C7 O2 1.252(11) . ?
C7 O1 1.268(12) . ?
C8 O3 1.257(16) . ?
C8 C9 1.548(17) . ?
C9 C10 1.62(3) . ?
C9 C12 1.63(2) . ?
C9 H9 1.0000 . ?
C10 C11 1.52(3) . ?
C10 H10A 0.9900 . ?
C10 H10B 0.9900 . ?
C11 H11A 0.9800 . ?
C11 H11B 0.9800 . ?
C11 H11C 0.9800 . ?
C12 C13 1.39(3) . ?
C12 H12A 0.9900 . ?
C12 H12B 0.9900 . ?
C13 H13A 0.9800 . ?
C13 H13B 0.9800 . ?
C13 H13C 0.9800 . ?
C14 C15 1.391(13) . ?
C14 C19 1.416(13) . ?
C14 C20 1.521(14) . ?
C15 C16 1.378(15) . ?
C15 H15 0.9500 . ?
C16 C17 1.368(15) . ?
C16 H16 0.9500 . ?
C17 C18 1.409(15) . ?
C17 H17 0.9500 . ?
C18 C19 1.359(14) . ?
C18 H18 0.9500 . ?
C19 H19 0.9500 . ?
C20 N1 1.485(12) . ?
C20 C21 1.586(13) . ?
C20 H20 1.0000 . ?
C21 H21A 0.9800 . ?
C21 H21B 0.9800 . ?
C21 H21C 0.9800 . ?
N1 H1A 0.9100 . ?
N1 H1B 0.9100 . ?
N1 H1C 0.9100 . ?

loop_
_geom_torsion_atom_site_label_1
_geom_torsion_atom_site_label_2
_geom_torsion_atom_site_label_3
_geom_torsion_atom_site_label_4
_geom_torsion
_geom_torsion_site_symmetry_1
_geom_torsion_site_symmetry_2
_geom_torsion_site_symmetry_3
_geom_torsion_site_symmetry_4
_geom_torsion_publ_flag
C6 C1 C2 C3 0.3(15) . . . . ?
C8 C1 C2 C3 179.6(10) . . . . ?
C1 C2 C3 C4 2.3(16) . . . . ?
C2 C3 C4 C7 178.4(9) . . . . ?
C2 C3 C4 C5 -0.7(14) . . . . ?
C3 C4 C5 C6 -3.4(12) . . . . ?
C7 C4 C5 C6 177.5(8) . . . . ?
C2 C1 C6 C5 -5.0(15) . . . . ?
C8 C1 C6 C5 175.7(10) . . . . ?
C4 C5 C6 C1 6.6(14) . . . . ?
C3 C4 C7 O2 -141.8(10) . . . . ?
C5 C4 C7 O2 37.2(12) . . . . ?
C3 C4 C7 O1 35.6(12) . . . . ?
C5 C4 C7 O1 -145.4(9) . . . . ?
C6 C1 C8 O3 9.6(17) . . . . ?
C2 C1 C8 O3 -169.7(12) . . . . ?
C6 C1 C8 C9 -170.6(10) . . . . ?
C2 C1 C8 C9 10.1(16) . . . . ?
O3 C8 C9 C10 59.2(15) . . . . ?
C1 C8 C9 C10 -120.6(13) . . . . ?
O3 C8 C9 C12 -56.9(16) . . . . ?
C1 C8 C9 C12 123.2(12) . . . . ?
C8 C9 C10 C11 66(2) . . . . ?
C12 C9 C10 C11 -178.9(19) . . . . ?
C8 C9 C12 C13 -58.0(19) . . . . ?
C10 C9 C12 C13 -171.8(18) . . . . ?
C19 C14 C15 C16 -3.1(15) . . . . ?
C20 C14 C15 C16 -179.5(9) . . . . ?
C14 C15 C16 C17 3.4(16) . . . . ?
C15 C16 C17 C18 -4.5(16) . . . . ?
C16 C17 C18 C19 5.6(15) . . . . ?
C17 C18 C19 C14 -5.6(15) . . . . ?
C15 C14 C19 C18 4.2(14) . . . . ?
C20 C14 C19 C18 -179.4(8) . . . . ?
C15 C14 C20 N1 -124.7(9) . . . . ?
C19 C14 C20 N1 59.0(11) . . . . ?
C15 C14 C20 C21 110.6(10) . . . . ?
C19 C14 C20 C21 -65.7(11) . . . . ?

loop_
_cod_related_entry_id
_cod_related_entry_database
_cod_related_entry_code
1 ChemSpider 21197829
